data_4066719
loop_
_publ_author_name
'Riederer, Stephanie K. U.'
'Gigler, Peter'
'H\"ogerl, Manuel P.'
'Herdtweck, Eberhardt'
'Bechlars, Bettina'
'Herrmann, Wolfgang A.'
'K\"uhn, Fritz E.'

_publ_section_title
;
 Impact of Ligand Modification on Structures and Catalytic Activities of
 Chelating Bis-Carbene Rhodium(I) Complexes&#x2020;
;
_journal_issue 21
_journal_name_full Organometallics
_journal_page_first 5681
_journal_paper_doi 10.1021/om1005897
_journal_volume 29
_journal_year 2010
_chemical_formula_moiety 'C26 H28 N6 Rh, F6 P'
_chemical_formula_sum 'C26 H28 F6 N6 P Rh'
_chemical_formula_weight 672.42
_chemical_name_systematic ?
_space_group_IT_number 14
_symmetry_cell_setting monoclinic
_symmetry_Int_Tables_number 14
_symmetry_space_group_name_Hall '-P 2ybc'
_symmetry_space_group_name_H-M 'P 1 21/c 1'
_atom_sites_solution_hydrogens geom
_atom_sites_solution_primary direct
_atom_sites_solution_secondary difmap
_cell_angle_alpha 90
_cell_angle_beta 90.8960(6)
_cell_angle_gamma 90
_cell_formula_units_Z 8
_cell_length_a 12.5440(2)
_cell_length_b 30.2673(4)
_cell_length_c 14.2925(2)
_cell_measurement_reflns_used 9635
_cell_measurement_temperature 123(1)
_cell_measurement_theta_max 25.41
_cell_measurement_theta_min 1.35
_cell_volume 5425.81(14)
_computing_cell_refinement 'SAINT (Bruker, 2008b)'
_computing_data_collection 'APEX II Control Software (Bruker, 2008a)'
_computing_data_reduction 'SAINT (Bruker, 2008b)'
_computing_molecular_graphics 'PLATON (Spek, 2008)'
_computing_publication_material 'PLATON (Spek, 2008)'
_computing_structure_refinement 'SHELXL97 (Sheldrick, 1998)'
_computing_structure_solution 'SIR92 (Altomare, 1994)'
_diffrn_ambient_temperature 123(1)
_diffrn_detector ' CCD plate '
_diffrn_detector_area_resol_mean 16
_diffrn_measured_fraction_theta_full 0.846
_diffrn_measured_fraction_theta_max 0.846
_diffrn_measurement_device ' \k-geometry diffractometer '
_diffrn_measurement_device_type ' Bruker APEX-II CCD '
_diffrn_measurement_method ' phi- and omega-rotation '
_diffrn_radiation_monochromator graphite
_diffrn_radiation_source 'rotating anode FR591'
_diffrn_radiation_type 'Mo K\a'
_diffrn_radiation_wavelength 0.71073
_diffrn_reflns_av_R_equivalents 0.0206
_diffrn_reflns_av_sigmaI/netI 0.0112
_diffrn_reflns_limit_h_max 8
_diffrn_reflns_limit_h_min -11
_diffrn_reflns_limit_k_max 36
_diffrn_reflns_limit_k_min -36
_diffrn_reflns_limit_l_max 17
_diffrn_reflns_limit_l_min -17
_diffrn_reflns_number 66858
_diffrn_reflns_theta_full 25.41
_diffrn_reflns_theta_max 25.41
_diffrn_reflns_theta_min 1.35
_diffrn_standards_decay_% 0
_exptl_absorpt_coefficient_mu 0.758
_exptl_absorpt_correction_T_max 0.8421
_exptl_absorpt_correction_T_min 0.7759
_exptl_absorpt_correction_type multi-scan
_exptl_absorpt_process_details 'SADABS, Bruker, 2008b'
_exptl_crystal_colour yellow
_exptl_crystal_density_diffrn 1.646
_exptl_crystal_density_meas ?
_exptl_crystal_density_method none
_exptl_crystal_description fragment
_exptl_crystal_F_000 2720
_exptl_crystal_size_max 0.38
_exptl_crystal_size_mid 0.30
_exptl_crystal_size_min 0.23
_refine_diff_density_max 0.841
_refine_diff_density_min -0.434
_refine_diff_density_rms 0.054
_refine_ls_extinction_method none
_refine_ls_goodness_of_fit_ref 1.052
_refine_ls_hydrogen_treatment constr
_refine_ls_matrix_type full
_refine_ls_number_parameters 721
_refine_ls_number_reflns 8460
_refine_ls_number_restraints 0
_refine_ls_restrained_S_all 1.052
_refine_ls_R_factor_all 0.0251
_refine_ls_R_factor_gt 0.0240
_refine_ls_shift/su_max 0.003
_refine_ls_shift/su_mean 0.000
_refine_ls_structure_factor_coef Fsqd
_refine_ls_weighting_details 'w=1/[\s^2^(Fo^2^)+(0.0180P)^2^+8.9107P] where P=(Fo^2^+2Fc^2^)/3'
_refine_ls_weighting_scheme sigma
_refine_ls_wR_factor_gt 0.0556
_refine_ls_wR_factor_ref 0.0564
_reflns_number_gt 8113
_reflns_number_total 8460
_reflns_threshold_expression I>2\s(I)
_cod_data_source_file om1005897_si_003.cif
_cod_data_source_block compound_tri-3-2-Ph
_cod_depositor_comments
;
The following automatic conversions were performed:

'_symmetry_cell_setting' value 'Monoclinic' changed to 'monoclinic'
according to /home/saulius/struct/CIF-dictionaries/cif_core.dic
dictionary named 'cif_core.dic' version 2.4.1 from 2010-06-29.

Automatic conversion script
Id: cif_fix_values 1715 2011-07-08 13:25:40Z adriana 

The following automatic conversions were performed:

'_exptl_crystal_density_meas' value 'none' was changed to '?' - the
value is perceived as not measured.

Automatic conversion script
Id: cif_fix_values 3008 2015-01-20 13:52:24Z robertas 
;
_cod_original_sg_symbol_H-M 'P 21/c'
_cod_database_code 4066719

loop_
_symmetry_equiv_pos_site_id
_symmetry_equiv_pos_as_xyz
1 x,y,z
2 -x,1/2+y,1/2-z
3 -x,-y,-z
4 x,1/2-y,1/2+z

loop_
_atom_site_aniso_label
_atom_site_aniso_U_11
_atom_site_aniso_U_22
_atom_site_aniso_U_33
_atom_site_aniso_U_23
_atom_site_aniso_U_13
_atom_site_aniso_U_12
Rh1 0.0136(1) 0.0131(1) 0.0188(1) 0.0012(1) -0.0015(1) -0.0006(1)
N1 0.0142(14) 0.0154(9) 0.0244(9) 0.0018(7) -0.0020(8) -0.0001(8)
N2 0.0117(14) 0.0186(9) 0.0226(9) 0.0027(7) 0.0004(8) -0.0003(8)
N3 0.0163(16) 0.0250(10) 0.0304(10) 0.0051(8) 0.0031(9) -0.0032(8)
N4 0.0177(14) 0.0139(9) 0.0184(9) -0.0013(7) -0.0007(8) -0.0013(8)
N5 0.0132(14) 0.0152(9) 0.0169(8) 0.0001(7) -0.0003(7) -0.0010(7)
N6 0.0146(14) 0.0206(9) 0.0211(9) 0.0005(7) -0.0033(8) -0.0021(8)
C1 0.0095(18) 0.0318(13) 0.0307(12) 0.0085(10) -0.0021(10) 0.0018(10)
C2 0.0115(19) 0.0218(12) 0.0448(14) 0.0071(10) 0.0002(11) 0.0031(10)
C3 0.021(2) 0.0295(13) 0.0486(16) -0.0052(11) 0.0073(12) 0.0050(11)
C4 0.023(2) 0.0374(14) 0.0341(14) -0.0030(11) 0.0078(11) -0.0041(12)
C5 0.0192(19) 0.0277(12) 0.0250(11) 0.0043(9) -0.0001(10) -0.0083(10)
C6 0.0129(18) 0.0200(11) 0.0318(12) 0.0056(9) -0.0006(10) -0.0046(9)
C7 0.024(2) 0.0254(12) 0.0317(13) -0.0006(10) -0.0014(11) -0.0100(11)
C8 0.020(2) 0.0368(14) 0.0314(13) 0.0008(10) -0.0053(11) -0.0053(11)
C9 0.0152(17) 0.0138(10) 0.0217(10) 0.0021(8) -0.0029(9) 0.0031(9)
C10 0.0152(18) 0.0216(11) 0.0329(12) 0.0046(9) -0.0005(10) -0.0023(10)
C11 0.0157(17) 0.0151(10) 0.0167(10) 0.0004(8) 0.0026(9) -0.0013(9)
C12 0.0181(18) 0.0215(11) 0.0171(10) 0.0005(8) -0.0012(9) -0.0036(9)
C13 0.0260(19) 0.0136(10) 0.0279(12) -0.0015(8) -0.0081(10) -0.0014(9)
C14 0.0221(18) 0.0155(11) 0.0254(11) -0.0052(8) -0.0013(10) 0.0018(9)
C15 0.0121(17) 0.0243(11) 0.0220(11) -0.0028(9) -0.0002(9) 0.0040(9)
C16 0.024(2) 0.0322(13) 0.0251(12) 0.0024(10) 0.0018(10) -0.0011(11)
C17 0.033(2) 0.0470(16) 0.0206(12) -0.0013(11) -0.0002(11) 0.0002(13)
C18 0.028(2) 0.0386(15) 0.0283(13) -0.0116(11) -0.0016(11) -0.0012(12)
C19 0.023(2) 0.0243(12) 0.0310(12) -0.0064(9) 0.0017(11) 0.0009(10)
C20 0.0179(18) 0.0226(11) 0.0234(11) -0.0008(9) -0.0001(9) 0.0046(10)
C21 0.0076(16) 0.0156(10) 0.0231(11) -0.0006(8) -0.0003(9) 0.0003(8)
C22 0.0193(18) 0.0202(11) 0.0239(11) 0.0024(9) 0.0030(10) 0.0012(10)
C23 0.0219(19) 0.0175(11) 0.0368(13) 0.0051(9) 0.0009(11) -0.0017(10)
C24 0.022(2) 0.0182(11) 0.0409(14) -0.0073(10) -0.0050(11) -0.0006(10)
C25 0.0229(19) 0.0291(13) 0.0245(11) -0.0063(9) -0.0035(10) 0.0016(11)
C26 0.0155(18) 0.0209(11) 0.0216(11) 0.0016(8) -0.0006(9) 0.0001(9)
Rh2 0.0121(1) 0.0138(1) 0.0173(1) -0.0019(1) -0.0015(1) -0.0018(1)
N11 0.0109(15) 0.0217(9) 0.0211(9) -0.0038(7) -0.0001(8) -0.0021(8)
N12 0.0088(14) 0.0214(9) 0.0215(9) -0.0022(7) -0.0028(7) 0.0003(8)
N13 0.0163(16) 0.0261(10) 0.0264(10) -0.0006(8) -0.0070(8) -0.0011(9)
N14 0.0101(15) 0.0181(9) 0.0260(9) -0.0025(7) 0.0037(8) -0.0040(8)
N15 0.0125(16) 0.0152(9) 0.0239(9) -0.0014(7) 0.0022(8) -0.0028(8)
N16 0.0180(18) 0.0153(9) 0.0416(12) -0.0044(8) 0.0034(10) -0.0053(8)
C31 0.0247(19) 0.0152(10) 0.0214(11) -0.0024(8) -0.0020(10) -0.0006(9)
C32 0.0236(19) 0.0165(11) 0.0264(12) -0.0053(9) -0.0034(10) 0.0010(10)
C33 0.0256(19) 0.0246(12) 0.0254(12) -0.0062(9) 0.0040(10) -0.0025(10)
C34 0.0225(19) 0.0310(13) 0.0203(11) -0.0004(9) -0.0009(10) -0.0053(11)
C35 0.0225(19) 0.0215(11) 0.0189(10) 0.0001(8) -0.0058(9) -0.0026(10)
C36 0.0200(19) 0.0224(12) 0.0219(11) -0.0021(8) -0.0064(10) -0.0008(10)
C37 0.0177(19) 0.0281(13) 0.0319(12) -0.0013(10) -0.0066(10) -0.0080(11)
C38 0.0258(19) 0.0210(11) 0.0264(12) -0.0019(9) -0.0009(10) -0.0091(10)
C39 0.0133(18) 0.0169(10) 0.0206(10) -0.0049(8) 0.0013(9) 0.0011(9)
C40 0.0146(19) 0.0268(12) 0.0276(12) -0.0043(9) -0.0052(10) 0.0013(10)
C41 0.0128(17) 0.0176(10) 0.0165(10) -0.0008(8) 0.0006(9) -0.0018(9)
C42 0.021(2) 0.0181(11) 0.0377(13) -0.0029(9) 0.0030(11) -0.0062(10)
C43 0.0115(18) 0.0281(12) 0.0269(12) -0.0016(9) 0.0026(10) -0.0067(10)
C44 0.0118(18) 0.0237(12) 0.0252(11) -0.0031(9) 0.0038(10) -0.0034(9)
C45 0.0144(19) 0.0196(11) 0.0201(10) -0.0044(8) 0.0027(9) -0.0010(9)
C46 0.0195(19) 0.0287(12) 0.0264(12) 0.0022(9) 0.0004(10) 0.0034(11)
C47 0.035(2) 0.0285(13) 0.0330(13) 0.0073(10) 0.0074(12) -0.0002(12)
C48 0.026(2) 0.0327(14) 0.0339(13) -0.0010(10) 0.0112(12) -0.0100(12)
C49 0.0139(19) 0.0366(14) 0.0319(13) -0.0051(10) 0.0029(10) -0.0030(11)
C50 0.0160(19) 0.0239(12) 0.0249(11) -0.0013(9) 0.0008(10) 0.0001(10)
C51 0.0136(19) 0.0142(10) 0.0243(11) -0.0034(8) 0.0012(9) -0.0006(9)
C52 0.020(2) 0.0268(12) 0.0232(11) 0.0039(9) 0.0006(10) -0.0003(10)
C53 0.019(2) 0.0318(13) 0.0328(13) 0.0036(10) -0.0068(11) 0.0029(11)
C54 0.0115(19) 0.0266(12) 0.0390(14) 0.0010(10) 0.0001(11) -0.0010(10)
C55 0.017(2) 0.0260(12) 0.0284(12) 0.0035(9) 0.0035(10) -0.0025(10)
C56 0.016(2) 0.0195(11) 0.0238(11) 0.0012(8) -0.0019(10) -0.0006(9)
P1 0.0148(5) 0.0282(3) 0.0228(3) -0.0014(2) 0.0007(2) -0.0054(3)
F1 0.0251(11) 0.0360(8) 0.0300(7) -0.0020(6) 0.0083(6) -0.0124(6)
F2 0.0281(11) 0.0458(9) 0.0249(7) 0.0073(6) -0.0009(6) -0.0125(7)
F3 0.0264(13) 0.0580(11) 0.0656(11) 0.0262(9) -0.0204(9) -0.0182(8)
F4 0.0283(13) 0.0825(13) 0.0349(8) 0.0222(8) -0.0126(7) -0.0271(9)
F5 0.0601(14) 0.0355(9) 0.0414(9) -0.0045(7) 0.0196(8) 0.0041(8)
F6 0.0628(15) 0.0294(9) 0.0726(12) -0.0111(8) 0.0364(10) -0.0115(8)
P2 0.0212(5) 0.0254(3) 0.0320(3) -0.0087(2) 0.0025(3) -0.0055(3)
F7 0.0198(14) 0.0836(14) 0.0844(14) -0.0472(12) -0.0065(10) 0.0099(10)
F8 0.0548(15) 0.0726(13) 0.0470(10) -0.0352(9) 0.0092(9) -0.0083(10)
F9 0.0285(11) 0.0291(7) 0.0358(8) -0.0073(6) 0.0103(6) -0.0049(6)
F10 0.0316(17) 0.130(2) 0.0773(15) -0.0450(14) -0.0141(11) -0.0012(13)
F11 0.0966(19) 0.0458(11) 0.0495(10) 0.0133(8) 0.0335(11) 0.0086(10)
F12 0.117(2) 0.0246(9) 0.0912(16) -0.0042(9) 0.0334(14) -0.0068(10)

loop_
_atom_site_label
_atom_site_type_symbol
_atom_site_thermal_displace_type
_atom_site_fract_x
_atom_site_fract_y
_atom_site_fract_z
_atom_site_occupancy
_atom_site_U_iso_or_equiv
_atom_site_calc_flag
_atom_site_refinement_flags
Rh1 Rh Uani 0.25505(2) -0.00093(1) 0.78334(1) 1.000 0.0152(1) . .
N1 N Uani 0.08919(17) -0.07320(6) 0.82709(13) 1.000 0.0180(6) . .
N2 N Uani 0.12856(16) -0.03592(6) 0.94826(12) 1.000 0.0176(6) . .
N3 N Uani 0.04830(18) -0.06447(6) 0.97555(14) 1.000 0.0239(7) . .
N4 N Uani 0.07570(17) -0.02209(6) 0.65437(12) 1.000 0.0167(6) . .
N5 N Uani 0.05709(16) 0.04555(6) 0.68607(12) 1.000 0.0151(6) . .
N6 N Uani -0.02755(17) 0.03523(6) 0.62565(12) 1.000 0.0188(6) . .
C1 C Uani 0.3984(2) -0.00928(8) 0.87687(17) 1.000 0.0240(8) . .
C2 C Uani 0.3972(2) -0.04170(8) 0.80944(18) 1.000 0.0260(9) . .
C3 C Uani 0.4593(2) -0.04261(8) 0.72007(19) 1.000 0.0330(10) . .
C4 C Uani 0.4678(2) 0.00286(9) 0.67263(18) 1.000 0.0314(9) . .
C5 C Uani 0.3651(2) 0.02852(8) 0.67711(16) 1.000 0.0240(8) . .
C6 C Uani 0.3419(2) 0.05944(7) 0.74457(16) 1.000 0.0216(8) . .
C7 C Uani 0.4118(2) 0.07169(8) 0.82742(17) 1.000 0.0271(9) . .
C8 C Uani 0.4661(2) 0.03228(8) 0.87722(17) 1.000 0.0295(9) . .
C9 C Uani 0.1565(2) -0.04019(7) 0.85749(14) 1.000 0.0169(7) . .
C10 C Uani 0.0267(2) -0.08639(7) 0.89977(16) 1.000 0.0232(8) . .
C11 C Uani 0.1223(2) 0.01147(7) 0.70489(14) 1.000 0.0158(7) . .
C12 C Uani -0.0126(2) -0.00653(7) 0.60890(14) 1.000 0.0189(8) . .
C13 C Uani 0.0815(2) -0.09504(7) 0.73460(15) 1.000 0.0226(8) . .
C14 C Uani 0.1195(2) -0.06695(7) 0.65322(15) 1.000 0.0210(8) . .
C15 C Uani 0.1712(2) -0.00614(7) 1.01771(15) 1.000 0.0195(8) . .
C16 C Uani 0.1756(2) -0.01989(8) 1.11044(16) 1.000 0.0271(9) . .
C17 C Uani 0.2151(2) 0.00916(9) 1.17803(17) 1.000 0.0335(9) . .
C18 C Uani 0.2506(2) 0.05085(9) 1.15305(17) 1.000 0.0317(9) . .
C19 C Uani 0.2473(2) 0.06378(8) 1.06001(17) 1.000 0.0261(9) . .
C20 C Uani 0.2065(2) 0.03541(7) 0.99187(16) 1.000 0.0213(8) . .
C21 C Uani 0.06316(19) 0.08953(7) 0.72398(15) 1.000 0.0154(7) . .
C22 C Uani 0.0773(2) 0.12493(7) 0.66393(16) 1.000 0.0211(8) . .
C23 C Uani 0.0845(2) 0.16712(7) 0.70159(17) 1.000 0.0254(9) . .
C24 C Uani 0.0780(2) 0.17339(8) 0.79745(18) 1.000 0.0271(9) . .
C25 C Uani 0.0621(2) 0.13761(8) 0.85615(16) 1.000 0.0255(9) . .
C26 C Uani 0.0539(2) 0.09522(7) 0.81946(15) 1.000 0.0193(8) . .
Rh2 Rh Uani 0.59953(1) 0.28531(1) 0.44524(1) 1.000 0.0144(1) . .
N11 N Uani 0.40300(17) 0.27091(6) 0.31636(12) 1.000 0.0179(7) . .
N12 N Uani 0.50958(17) 0.31578(6) 0.25254(12) 1.000 0.0173(6) . .
N13 N Uani 0.42122(18) 0.31424(6) 0.19290(13) 1.000 0.0230(7) . .
N14 N Uani 0.51302(17) 0.19569(6) 0.42258(13) 1.000 0.0180(7) . .
N15 N Uani 0.67797(17) 0.18983(6) 0.39590(12) 1.000 0.0172(7) . .
N16 N Uani 0.6371(2) 0.14709(6) 0.38675(14) 1.000 0.0249(8) . .
C31 C Uani 0.6143(2) 0.35808(7) 0.46292(15) 1.000 0.0205(8) . .
C32 C Uani 0.5308(2) 0.34415(7) 0.51638(16) 1.000 0.0222(8) . .
C33 C Uani 0.5362(2) 0.33845(8) 0.62223(16) 1.000 0.0252(8) . .
C34 C Uani 0.5635(2) 0.29114(8) 0.65224(15) 1.000 0.0246(9) . .
C35 C Uani 0.6428(2) 0.26837(7) 0.59006(15) 1.000 0.0210(8) . .
C36 C Uani 0.7315(2) 0.28689(7) 0.54951(15) 1.000 0.0215(8) . .
C37 C Uani 0.7708(2) 0.33376(8) 0.56774(17) 1.000 0.0260(9) . .
C38 C Uani 0.7258(2) 0.36779(7) 0.49752(16) 1.000 0.0244(8) . .
C39 C Uani 0.5006(2) 0.29047(7) 0.33051(15) 1.000 0.0169(8) . .
C40 C Uani 0.3587(2) 0.28688(8) 0.23450(16) 1.000 0.0231(8) . .
C41 C Uani 0.6042(2) 0.22005(7) 0.41740(14) 1.000 0.0156(7) . .
C42 C Uani 0.5371(2) 0.15251(8) 0.40401(17) 1.000 0.0256(9) . .
C43 C Uani 0.3484(2) 0.23502(8) 0.36827(16) 1.000 0.0221(8) . .
C44 C Uani 0.4106(2) 0.21496(7) 0.44962(15) 1.000 0.0202(8) . .
C45 C Uani 0.5995(2) 0.34089(7) 0.22174(15) 1.000 0.0180(8) . .
C46 C Uani 0.5818(2) 0.37501(8) 0.15785(16) 1.000 0.0249(8) . .
C47 C Uani 0.6682(3) 0.39954(8) 0.12812(18) 1.000 0.0321(9) . .
C48 C Uani 0.7697(2) 0.39053(8) 0.16092(18) 1.000 0.0308(9) . .
C49 C Uani 0.7867(2) 0.35617(8) 0.22363(17) 1.000 0.0274(9) . .
C50 C Uani 0.7012(2) 0.33091(8) 0.25386(16) 1.000 0.0216(8) . .
C51 C Uani 0.7900(2) 0.19613(7) 0.38296(15) 1.000 0.0174(8) . .
C52 C Uani 0.8609(2) 0.18019(8) 0.45061(16) 1.000 0.0233(9) . .
C53 C Uani 0.9688(2) 0.18461(8) 0.43631(17) 1.000 0.0279(9) . .
C54 C Uani 1.0060(2) 0.20413(8) 0.35522(17) 1.000 0.0257(9) . .
C55 C Uani 0.9344(2) 0.22016(8) 0.28878(17) 1.000 0.0238(9) . .
C56 C Uani 0.8261(2) 0.21639(7) 0.30242(15) 1.000 0.0198(8) . .
P1 P Uani 0.25150(6) 0.09201(2) 0.42799(4) 1.000 0.0219(2) . .
F1 F Uani 0.18981(13) 0.06565(5) 0.50880(9) 1.000 0.0303(5) . .
F2 F Uani 0.31264(13) 0.11823(5) 0.34691(9) 1.000 0.0330(5) . .
F3 F Uani 0.14624(15) 0.09095(6) 0.36387(13) 1.000 0.0502(7) . .
F4 F Uani 0.35658(14) 0.09337(6) 0.49138(11) 1.000 0.0487(7) . .
F5 F Uani 0.28689(15) 0.04614(5) 0.38460(11) 1.000 0.0455(6) . .
F6 F Uani 0.21508(16) 0.13812(5) 0.47073(13) 1.000 0.0546(7) . .
P2 P Uani 0.18606(6) 0.20382(2) 0.09054(4) 1.000 0.0262(2) . .
F7 F Uani 0.30648(16) 0.20423(7) 0.12475(15) 1.000 0.0627(8) . .
F8 F Uani 0.22239(16) 0.18117(7) -0.00436(12) 1.000 0.0581(7) . .
F9 F Uani 0.15300(13) 0.22703(5) 0.18695(10) 1.000 0.0310(5) . .
F10 F Uani 0.06509(18) 0.20370(9) 0.05799(16) 1.000 0.0798(10) . .
F11 F Uani 0.20175(19) 0.25216(6) 0.04825(13) 1.000 0.0636(8) . .
F12 F Uani 0.1694(2) 0.15681(6) 0.13578(16) 1.000 0.0773(9) . .
H5 H Uiso 0.31250 0.02300 0.63000 1.000 0.0290 calc R
H11 H Uiso 0.35230 -0.01330 0.92830 1.000 0.0290 calc R
H21 H Uiso 0.35220 -0.06630 0.82050 1.000 0.0310 calc R
H31 H Uiso 0.42450 -0.06350 0.67590 1.000 0.0400 calc R
H32 H Uiso 0.53200 -0.05380 0.73390 1.000 0.0400 calc R
H41 H Uiso 0.52540 0.02010 0.70370 1.000 0.0380 calc R
H42 H Uiso 0.48720 -0.00130 0.60630 1.000 0.0380 calc R
H61 H Uiso 0.27560 0.07440 0.73830 1.000 0.0260 calc R
H71 H Uiso 0.36790 0.08770 0.87340 1.000 0.0330 calc R
H72 H Uiso 0.46780 0.09230 0.80600 1.000 0.0330 calc R
H81 H Uiso 0.53440 0.02590 0.84620 1.000 0.0350 calc R
H82 H Uiso 0.48270 0.04060 0.94280 1.000 0.0350 calc R
H101 H Uiso -0.02600 -0.10890 0.89510 1.000 0.0280 calc R
H121 H Uiso -0.05780 -0.02400 0.56980 1.000 0.0230 calc R
H131 H Uiso 0.00630 -0.10350 0.72250 1.000 0.0270 calc R
H132 H Uiso 0.12410 -0.12260 0.73680 1.000 0.0270 calc R
H141 H Uiso 0.19830 -0.06530 0.65560 1.000 0.0250 calc R
H142 H Uiso 0.09840 -0.08150 0.59370 1.000 0.0250 calc R
H161 H Uiso 0.15200 -0.04860 1.12740 1.000 0.0330 calc R
H171 H Uiso 0.21790 0.00040 1.24180 1.000 0.0400 calc R
H181 H Uiso 0.27720 0.07050 1.19960 1.000 0.0380 calc R
H191 H Uiso 0.27290 0.09210 1.04280 1.000 0.0310 calc R
H201 H Uiso 0.20280 0.04440 0.92820 1.000 0.0260 calc R
H221 H Uiso 0.08200 0.12040 0.59840 1.000 0.0250 calc R
H231 H Uiso 0.09390 0.19180 0.66150 1.000 0.0300 calc R
H241 H Uiso 0.08440 0.20230 0.82290 1.000 0.0330 calc R
H251 H Uiso 0.05680 0.14210 0.92170 1.000 0.0310 calc R
H261 H Uiso 0.04220 0.07060 0.85920 1.000 0.0230 calc R
H311 H Uiso 0.60040 0.36200 0.39790 1.000 0.0250 calc R
H321 H Uiso 0.46520 0.33760 0.48530 1.000 0.0270 calc R
H331 H Uiso 0.46660 0.34680 0.64870 1.000 0.0300 calc R
H332 H Uiso 0.59080 0.35880 0.64840 1.000 0.0300 calc R
H341 H Uiso 0.59280 0.29180 0.71700 1.000 0.0300 calc R
H342 H Uiso 0.49700 0.27350 0.65280 1.000 0.0300 calc R
H351 H Uiso 0.63030 0.23800 0.57750 1.000 0.0250 calc R
H361 H Uiso 0.77070 0.26920 0.50730 1.000 0.0260 calc R
H371 H Uiso 0.84960 0.33410 0.56500 1.000 0.0310 calc R
H372 H Uiso 0.75050 0.34260 0.63170 1.000 0.0310 calc R
H381 H Uiso 0.72640 0.39730 0.52750 1.000 0.0290 calc R
H382 H Uiso 0.77350 0.36910 0.44310 1.000 0.0290 calc R
H401 H Uiso 0.29010 0.27870 0.21120 1.000 0.0280 calc R
H421 H Uiso 0.48630 0.12920 0.40380 1.000 0.0300 calc R
H431 H Uiso 0.33020 0.21110 0.32350 1.000 0.0270 calc R
H432 H Uiso 0.28050 0.24690 0.39230 1.000 0.0270 calc R
H441 H Uiso 0.42400 0.23810 0.49730 1.000 0.0240 calc R
H442 H Uiso 0.36670 0.19170 0.47870 1.000 0.0240 calc R
H461 H Uiso 0.51190 0.38130 0.13510 1.000 0.0300 calc R
H471 H Uiso 0.65730 0.42290 0.08460 1.000 0.0390 calc R
H481 H Uiso 0.82810 0.40780 0.14060 1.000 0.0370 calc R
H491 H Uiso 0.85680 0.34990 0.24600 1.000 0.0330 calc R
H501 H Uiso 0.71250 0.30710 0.29610 1.000 0.0260 calc R
H521 H Uiso 0.83550 0.16650 0.50570 1.000 0.0280 calc R
H531 H Uiso 1.01820 0.17420 0.48230 1.000 0.0330 calc R
H541 H Uiso 1.08050 0.20650 0.34530 1.000 0.0310 calc R
H551 H Uiso 0.95990 0.23380 0.23360 1.000 0.0280 calc R
H561 H Uiso 0.77680 0.22750 0.25710 1.000 0.0240 calc R

loop_
_atom_type_symbol
_atom_type_description
_atom_type_scat_dispersion_real
_atom_type_scat_dispersion_imag
_atom_type_scat_source
Rh Rh -1.1178 0.9187 'International Tables Vol C Tables 4.2.6.8 and 6.1.1.4'
P P 0.1023 0.0942 'International Tables Vol C Tables 4.2.6.8 and 6.1.1.4'
N N 0.0061 0.0033 'International Tables Vol C Tables 4.2.6.8 and 6.1.1.4'
F F 0.0171 0.0103 'International Tables Vol C Tables 4.2.6.8 and 6.1.1.4'
H H 0.0000 0.0000 'International Tables Vol C Tables 4.2.6.8 and 6.1.1.4'
C C 0.0033 0.0016 'International Tables Vol C Tables 4.2.6.8 and 6.1.1.4'

loop_
_geom_angle_atom_site_label_1
_geom_angle_atom_site_label_2
_geom_angle_atom_site_label_3
_geom_angle
_geom_angle_publ_flag
C1 Rh1 C2 36.13(9) yes
C1 Rh1 C5 87.26(9) yes
C1 Rh1 C6 81.26(9) yes
C1 Rh1 C9 96.46(9) yes
C1 Rh1 C11 175.03(9) yes
C2 Rh1 C5 80.34(9) yes
C2 Rh1 C6 96.05(9) yes
C2 Rh1 C9 94.71(9) yes
C2 Rh1 C11 148.83(9) yes
C5 Rh1 C6 36.02(9) yes
C5 Rh1 C9 166.02(9) yes
C5 Rh1 C11 93.48(9) yes
C6 Rh1 C9 157.89(8) yes
C6 Rh1 C11 96.46(9) yes
C9 Rh1 C11 83.99(9) yes
C32 Rh2 C35 81.27(8) yes
C32 Rh2 C36 88.06(8) yes
C32 Rh2 C39 94.04(9) yes
C32 Rh2 C41 152.23(9) yes
C35 Rh2 C36 36.57(9) yes
C35 Rh2 C39 155.82(9) yes
C35 Rh2 C41 87.12(8) yes
C36 Rh2 C39 167.61(9) yes
C36 Rh2 C41 97.50(9) yes
C39 Rh2 C41 86.32(9) yes
C31 Rh2 C41 171.88(9) yes
C31 Rh2 C35 96.05(8) yes
C31 Rh2 C36 80.90(8) yes
C31 Rh2 C32 35.89(9) yes
C31 Rh2 C39 93.66(8) yes
F2 P1 F5 90.61(9) yes
F2 P1 F6 89.25(9) yes
F2 P1 F4 89.85(9) yes
F5 P1 F6 179.42(10) yes
F1 P1 F6 90.87(9) yes
F2 P1 F3 89.76(9) yes
F3 P1 F4 179.57(10) yes
F1 P1 F2 179.70(9) yes
F1 P1 F3 89.96(9) yes
F1 P1 F4 90.43(9) yes
F1 P1 F5 89.27(9) yes
F3 P1 F5 89.54(10) yes
F3 P1 F6 89.89(10) yes
F4 P1 F5 90.62(10) yes
F4 P1 F6 89.94(10) yes
F7 P2 F9 89.40(10) yes
F7 P2 F10 179.05(12) yes
F7 P2 F8 88.97(11) yes
F11 P2 F12 177.95(11) yes
F8 P2 F11 91.92(11) yes
F8 P2 F12 90.13(11) yes
F8 P2 F9 178.32(11) yes
F7 P2 F11 89.26(12) yes
F7 P2 F12 90.71(12) yes
F9 P2 F11 87.65(9) yes
F8 P2 F10 91.98(12) yes
F10 P2 F12 89.19(14) yes
F9 P2 F12 90.30(10) yes
F9 P2 F10 89.65(11) yes
F10 P2 F11 90.81(13) yes
C10 N1 C13 121.12(19) yes
C9 N1 C13 129.67(19) yes
C9 N1 C10 109.15(18) yes
N3 N2 C9 114.17(18) yes
C9 N2 C15 128.44(19) yes
N3 N2 C15 117.40(17) yes
N2 N3 C10 103.13(19) yes
C12 N4 C14 128.21(19) yes
C11 N4 C14 122.4(2) yes
C11 N4 C12 109.41(18) yes
C11 N5 C21 127.41(19) yes
N6 N5 C11 114.10(18) yes
N6 N5 C21 118.43(18) yes
N5 N6 C12 102.78(18) yes
C39 N11 C40 108.76(19) yes
C40 N11 C43 119.9(2) yes
C39 N11 C43 131.14(19) yes
N13 N12 C45 116.95(17) yes
N13 N12 C39 114.15(19) yes
C39 N12 C45 128.8(2) yes
N12 N13 C40 102.92(18) yes
C42 N14 C44 128.9(2) yes
C41 N14 C42 108.5(2) yes
C41 N14 C44 122.52(18) yes
C41 N15 C51 128.37(19) yes
N16 N15 C41 113.6(2) yes
N16 N15 C51 118.06(19) yes
N15 N16 C42 102.73(19) yes
Rh1 C1 C8 110.65(16) yes
Rh1 C1 C2 70.25(15) yes
C2 C1 C8 126.4(2) no
Rh1 C2 C1 73.62(15) yes
C1 C2 C3 127.4(2) no
Rh1 C2 C3 107.19(16) yes
C2 C3 C4 113.4(2) no
C3 C4 C5 112.2(2) no
Rh1 C5 C6 70.04(14) yes
Rh1 C5 C4 110.99(16) yes
C4 C5 C6 124.8(2) no
Rh1 C6 C7 106.86(15) yes
C5 C6 C7 126.1(2) no
Rh1 C6 C5 73.94(14) yes
C6 C7 C8 114.8(2) no
C1 C8 C7 113.4(2) no
Rh1 C9 N2 127.87(16) yes
Rh1 C9 N1 129.64(15) yes
N1 C9 N2 101.84(19) yes
N1 C10 N3 111.7(2) yes
Rh1 C11 N4 119.57(16) yes
Rh1 C11 N5 138.26(16) yes
N4 C11 N5 102.15(19) yes
N4 C12 N6 111.6(2) yes
N1 C13 C14 114.58(18) yes
N4 C14 C13 112.76(18) yes
N2 C15 C16 118.66(19) yes
N2 C15 C20 120.14(19) yes
C16 C15 C20 121.2(2) no
C15 C16 C17 118.8(2) no
C16 C17 C18 120.6(2) no
C17 C18 C19 119.9(2) no
C18 C19 C20 120.2(2) no
C15 C20 C19 119.3(2) no
N5 C21 C22 119.25(19) yes
N5 C21 C26 118.84(19) yes
C22 C21 C26 121.9(2) no
C21 C22 C23 118.6(2) no
C22 C23 C24 120.3(2) no
C23 C24 C25 120.2(2) no
C24 C25 C26 120.2(2) no
C21 C26 C25 118.7(2) no
Rh1 C1 H11 89.00 no
C2 C1 H11 117.00 no
C8 C1 H11 117.00 no
Rh1 C2 H21 89.00 no
C1 C2 H21 116.00 no
C3 C2 H21 116.00 no
H31 C3 H32 108.00 no
C2 C3 H31 109.00 no
C2 C3 H32 109.00 no
C4 C3 H32 109.00 no
C4 C3 H31 109.00 no
C3 C4 H42 109.00 no
C5 C4 H41 109.00 no
H41 C4 H42 108.00 no
C3 C4 H41 109.00 no
C5 C4 H42 109.00 no
C4 C5 H5 118.00 no
Rh1 C5 H5 89.00 no
C6 C5 H5 118.00 no
C5 C6 H61 117.00 no
Rh1 C6 H61 89.00 no
C7 C6 H61 117.00 no
C6 C7 H72 109.00 no
C8 C7 H72 109.00 no
C6 C7 H71 109.00 no
H71 C7 H72 108.00 no
C8 C7 H71 109.00 no
C1 C8 H82 109.00 no
C1 C8 H81 109.00 no
H81 C8 H82 108.00 no
C7 C8 H81 109.00 no
C7 C8 H82 109.00 no
N1 C10 H101 124.00 no
N3 C10 H101 124.00 no
N4 C12 H121 124.00 no
N6 C12 H121 124.00 no
N1 C13 H131 109.00 no
H131 C13 H132 107.00 no
N1 C13 H132 109.00 no
C14 C13 H131 109.00 no
C14 C13 H132 109.00 no
C13 C14 H142 109.00 no
H141 C14 H142 108.00 no
N4 C14 H142 109.00 no
C13 C14 H141 109.00 no
N4 C14 H141 109.00 no
C15 C16 H161 121.00 no
C17 C16 H161 121.00 no
C16 C17 H171 120.00 no
C18 C17 H171 120.00 no
C19 C18 H181 120.00 no
C17 C18 H181 120.00 no
C18 C19 H191 120.00 no
C20 C19 H191 120.00 no
C15 C20 H201 120.00 no
C19 C20 H201 120.00 no
C21 C22 H221 121.00 no
C23 C22 H221 121.00 no
C22 C23 H231 120.00 no
C24 C23 H231 120.00 no
C25 C24 H241 120.00 no
C23 C24 H241 120.00 no
C24 C25 H251 120.00 no
C26 C25 H251 120.00 no
C21 C26 H261 121.00 no
C25 C26 H261 121.00 no
Rh2 C31 C38 107.82(14) yes
C32 C31 C38 126.2(2) no
Rh2 C31 C32 72.31(13) yes
Rh2 C32 C31 71.81(13) yes
Rh2 C32 C33 110.54(15) yes
C31 C32 C33 124.4(2) no
C32 C33 C34 112.97(19) no
C33 C34 C35 114.09(19) no
Rh2 C35 C36 72.43(13) yes
Rh2 C35 C34 107.05(15) yes
C34 C35 C36 127.1(2) no
C35 C36 C37 124.5(2) no
Rh2 C36 C37 111.87(15) yes
Rh2 C36 C35 71.00(14) yes
C36 C37 C38 113.41(19) no
C31 C38 C37 114.39(19) no
Rh2 C39 N11 127.85(15) yes
Rh2 C39 N12 130.03(18) yes
N11 C39 N12 101.99(19) yes
N11 C40 N13 112.1(2) yes
Rh2 C41 N14 119.47(17) yes
Rh2 C41 N15 137.41(18) yes
N14 C41 N15 103.07(18) yes
N14 C42 N16 112.1(2) yes
N11 C43 C44 116.0(2) yes
N14 C44 C43 113.51(18) yes
C46 C45 C50 121.1(2) no
N12 C45 C46 118.4(2) yes
N12 C45 C50 120.5(2) yes
C45 C46 C47 118.7(2) no
C46 C47 C48 120.9(2) no
C47 C48 C49 120.0(2) no
C48 C49 C50 120.1(2) no
C45 C50 C49 119.3(2) no
N15 C51 C56 120.0(2) yes
N15 C51 C52 118.8(2) yes
C52 C51 C56 121.2(2) no
C51 C52 C53 118.8(2) no
C52 C53 C54 120.6(2) no
C53 C54 C55 119.9(2) no
C54 C55 C56 120.2(2) no
C51 C56 C55 119.3(2) no
C38 C31 H311 117.00 no
Rh2 C31 H311 90.00 no
C32 C31 H311 117.00 no
C31 C32 H321 118.00 no
C33 C32 H321 118.00 no
Rh2 C32 H321 88.00 no
C34 C33 H331 109.00 no
C34 C33 H332 109.00 no
C32 C33 H331 109.00 no
C32 C33 H332 109.00 no
H331 C33 H332 108.00 no
H341 C34 H342 108.00 no
C33 C34 H342 109.00 no
C33 C34 H341 109.00 no
C35 C34 H341 109.00 no
C35 C34 H342 109.00 no
C34 C35 H351 116.00 no
Rh2 C35 H351 91.00 no
C36 C35 H351 116.00 no
Rh2 C36 H361 87.00 no
C35 C36 H361 118.00 no
C37 C36 H361 118.00 no
C36 C37 H372 109.00 no
C38 C37 H371 109.00 no
C36 C37 H371 109.00 no
H371 C37 H372 108.00 no
C38 C37 H372 109.00 no
C31 C38 H381 109.00 no
H381 C38 H382 108.00 no
C37 C38 H382 109.00 no
C31 C38 H382 109.00 no
C37 C38 H381 109.00 no
N11 C40 H401 124.00 no
N13 C40 H401 124.00 no
N14 C42 H421 124.00 no
N16 C42 H421 124.00 no
N11 C43 H432 108.00 no
N11 C43 H431 108.00 no
H431 C43 H432 107.00 no
C44 C43 H431 108.00 no
C44 C43 H432 108.00 no
N14 C44 H441 109.00 no
C43 C44 H442 109.00 no
N14 C44 H442 109.00 no
C43 C44 H441 109.00 no
H441 C44 H442 108.00 no
C47 C46 H461 121.00 no
C45 C46 H461 121.00 no
C48 C47 H471 120.00 no
C46 C47 H471 120.00 no
C47 C48 H481 120.00 no
C49 C48 H481 120.00 no
C48 C49 H491 120.00 no
C50 C49 H491 120.00 no
C49 C50 H501 120.00 no
C45 C50 H501 120.00 no
C51 C52 H521 121.00 no
C53 C52 H521 121.00 no
C54 C53 H531 120.00 no
C52 C53 H531 120.00 no
C53 C54 H541 120.00 no
C55 C54 H541 120.00 no
C56 C55 H551 120.00 no
C54 C55 H551 120.00 no
C55 C56 H561 120.00 no
C51 C56 H561 120.00 no

loop_
_geom_bond_atom_site_label_1
_geom_bond_atom_site_label_2
_geom_bond_distance
_geom_bond_publ_flag
Rh1 C1 2.238(2) yes
Rh1 C2 2.196(2) yes
Rh1 C5 2.252(2) yes
Rh1 C6 2.203(2) yes
Rh1 C9 2.026(2) yes
Rh1 C11 2.028(2) yes
Rh2 C31 2.224(2) yes
Rh2 C32 2.231(2) yes
Rh2 C35 2.192(2) yes
Rh2 C36 2.211(2) yes
Rh2 C39 2.047(2) yes
Rh2 C41 2.016(2) yes
P1 F2 1.6090(16) yes
P1 F3 1.596(2) yes
P1 F4 1.5883(18) yes
P1 F5 1.5868(17) yes
P1 F6 1.5932(17) yes
P1 F1 1.6116(16) yes
P2 F7 1.581(2) yes
P2 F9 1.6069(16) yes
P2 F10 1.580(2) yes
P2 F8 1.5927(19) yes
P2 F12 1.578(2) yes
P2 F11 1.5964(19) yes
N1 C9 1.374(3) yes
N1 C10 1.371(3) yes
N1 C13 1.480(3) yes
N2 N3 1.387(3) yes
N2 C9 1.355(3) yes
N2 C15 1.438(3) yes
N3 C10 1.295(3) yes
N4 C11 1.372(3) yes
N4 C12 1.360(3) yes
N4 C14 1.465(3) yes
N5 N6 1.394(3) yes
N5 C11 1.341(3) yes
N5 C21 1.439(3) yes
N6 C12 1.301(3) yes
N11 C43 1.488(3) yes
N11 C39 1.372(3) yes
N11 C40 1.375(3) yes
N12 C45 1.435(3) yes
N12 N13 1.388(3) yes
N12 C39 1.358(3) yes
N13 C40 1.292(3) yes
N14 C44 1.468(3) yes
N14 C42 1.368(3) yes
N14 C41 1.364(3) yes
N15 N16 1.397(3) yes
N15 C51 1.433(3) yes
N15 C41 1.340(3) yes
N16 C42 1.293(4) yes
C1 C2 1.375(3) no
C1 C8 1.518(3) no
C2 C3 1.507(4) no
C3 C4 1.539(4) no
C4 C5 1.507(4) no
C5 C6 1.378(3) no
C6 C7 1.509(3) no
C7 C8 1.542(3) no
C13 C14 1.523(3) no
C15 C20 1.385(3) no
C15 C16 1.389(3) no
C16 C17 1.392(3) no
C17 C18 1.387(4) no
C18 C19 1.386(3) no
C19 C20 1.390(3) no
C21 C26 1.382(3) no
C21 C22 1.386(3) no
C22 C23 1.388(3) no
C23 C24 1.387(4) no
C24 C25 1.386(3) no
C25 C26 1.389(3) no
C1 H11 0.9500 no
C2 H21 0.9500 no
C3 H32 0.9900 no
C3 H31 0.9900 no
C4 H41 0.9900 no
C4 H42 0.9900 no
C5 H5 0.9500 no
C6 H61 0.9500 no
C7 H72 0.9900 no
C7 H71 0.9900 no
C8 H81 0.9900 no
C8 H82 0.9900 no
C10 H101 0.9500 no
C12 H121 0.9500 no
C13 H132 0.9900 no
C13 H131 0.9900 no
C14 H141 0.9900 no
C14 H142 0.9900 no
C16 H161 0.9500 no
C17 H171 0.9500 no
C18 H181 0.9500 no
C19 H191 0.9500 no
C20 H201 0.9500 no
C22 H221 0.9500 no
C23 H231 0.9500 no
C24 H241 0.9500 no
C25 H251 0.9500 no
C26 H261 0.9500 no
C31 C38 1.505(3) no
C31 C32 1.373(3) no
C32 C33 1.523(3) no
C33 C34 1.532(3) no
C34 C35 1.511(3) no
C35 C36 1.381(3) no
C36 C37 1.523(3) no
C37 C38 1.539(3) no
C43 C44 1.517(3) no
C45 C46 1.394(3) no
C45 C50 1.382(3) no
C46 C47 1.386(4) no
C47 C48 1.377(4) no
C48 C49 1.387(3) no
C49 C50 1.391(3) no
C51 C56 1.387(3) no
C51 C52 1.390(3) no
C52 C53 1.379(4) no
C53 C54 1.388(3) no
C54 C55 1.385(3) no
C55 C56 1.380(4) no
C31 H311 0.9500 no
C32 H321 0.9500 no
C33 H331 0.9900 no
C33 H332 0.9900 no
C34 H341 0.9900 no
C34 H342 0.9900 no
C35 H351 0.9500 no
C36 H361 0.9500 no
C37 H371 0.9900 no
C37 H372 0.9900 no
C38 H382 0.9900 no
C38 H381 0.9900 no
C40 H401 0.9500 no
C42 H421 0.9500 no
C43 H431 0.9900 no
C43 H432 0.9900 no
C44 H442 0.9900 no
C44 H441 0.9900 no
C46 H461 0.9500 no
C47 H471 0.9500 no
C48 H481 0.9500 no
C49 H491 0.9500 no
C50 H501 0.9500 no
C52 H521 0.9500 no
C53 H531 0.9500 no
C54 H541 0.9500 no
C55 H551 0.9500 no
C56 H561 0.9500 no
